data_4113563
loop_
_publ_author_name
'Emilio Bustelo'
'Jorge J. Carb\'o'
'Agust\'i Lled\'os'
'Kurt Mereiter'
'M. Carmen Puerta'
'Pedro Valerga'

_publ_contact_author
;
Pedro S. Valerga Jimenez
Departamento de Ciencia de los Materiales e Ingenieria Metalurgica
y Quimica Inorganica. Facultad de Ciencias. Universidad de Cadiz. 
Apartado 40.  Puerto Real  11510. Spain. 
;
_publ_contact_author_email pedro.valerga@uca.es
_publ_contact_author_fax +34-956-016288
_publ_contact_author_phone +34-956-016340
_publ_section_title
;
 First X-ray Characterization and Theoretical Study of \p-Alkyne,
 Alkynyl-Hydride, and Vinylidene Isomers for the Same Transition Metal
 Fragment [Cp*Ru(PEt3)2]+
;
_journal_name_full 'Journal of the American Chemical Society'
_journal_page_first 3311
_journal_page_last 3321
_journal_paper_doi 10.1021/ja0291181
_journal_volume 125
_journal_year 2003
_chemical_formula_moiety 'C24 H47 P2 Ru +, C24 H20 B -'
_chemical_formula_sum 'C48 H67 B P2 Ru'
_chemical_formula_weight 817.84
_chemical_name_common '[Cp*Ru(PEt3)2(=C=CH2)][BPh4]'
_chemical_name_systematic
;  
(penta-hapto-pentamethylcyclopentadienyl)-bis(triethylphosphino)- 
(vinylidene)-ruthenium tetraphenylborate 
;
_space_group_IT_number 19
_symmetry_cell_setting orthorhombic
_symmetry_space_group_name_Hall 'P 2ac 2ab'
_symmetry_space_group_name_H-M 'P 21 21 21'
_atom_sites_solution_hydrogens geom
_atom_sites_solution_primary direct
_atom_sites_solution_secondary difmap
_audit_creation_method SHELXL-97
_cell_angle_alpha 90.00
_cell_angle_beta 90.00
_cell_angle_gamma 90.00
_cell_formula_units_Z 4
_cell_length_a 13.5677(7)
_cell_length_b 17.2811(8)
_cell_length_c 19.0256(9)
_cell_measurement_reflns_used 3205
_cell_measurement_temperature 293(2)
_cell_measurement_theta_max 23.28
_cell_measurement_theta_min 2.24
_cell_volume 4460.8(4)
_computing_cell_refinement 'Bruker SAINT +'
_computing_data_collection 'Bruker SMART'
_computing_data_reduction 'Bruker SAINT +, SADABS, XPREP'
_computing_molecular_graphics 'ORTEP-3 vers. 1.07 (L.J. Faruggia, 1997)'
_computing_publication_material 'SHELXL-97 (Sheldrick, 1997)'
_computing_structure_refinement 'SHELXL-97 (Sheldrick, 1997)'
_computing_structure_solution 'SHELXS-97 (Sheldrick, 1997)'
_diffrn_ambient_temperature 293(2)
_diffrn_measured_fraction_theta_full 0.999
_diffrn_measured_fraction_theta_max 0.999
_diffrn_measurement_device_type 'Bruker SMART APEX CCD area detector'
_diffrn_measurement_method '1495 omega scan frames, 0.3 deg, 15 sec'
_diffrn_radiation_monochromator graphite
_diffrn_radiation_source 'fine-focus sealed tube'
_diffrn_radiation_type MoK\a
_diffrn_radiation_wavelength 0.71073
_diffrn_reflns_av_R_equivalents 0.0446
_diffrn_reflns_av_sigmaI/netI 0.0564
_diffrn_reflns_limit_h_max 15
_diffrn_reflns_limit_h_min -14
_diffrn_reflns_limit_k_max 13
_diffrn_reflns_limit_k_min -19
_diffrn_reflns_limit_l_max 21
_diffrn_reflns_limit_l_min -20
_diffrn_reflns_number 20002
_diffrn_reflns_theta_full 23.28
_diffrn_reflns_theta_max 23.28
_diffrn_reflns_theta_min 1.59
_exptl_absorpt_coefficient_mu 0.454
_exptl_absorpt_correction_T_max 1.081
_exptl_absorpt_correction_T_min 0.955
_exptl_absorpt_correction_type 'semi-empirical from equiv.(prg.SADABS)'
_exptl_crystal_colour yellow
_exptl_crystal_density_diffrn 1.218
_exptl_crystal_description plate
_exptl_crystal_F_000 1736
_exptl_crystal_size_max 0.45
_exptl_crystal_size_mid 0.35
_exptl_crystal_size_min 0.15
_refine_diff_density_max 0.643
_refine_diff_density_min -0.960
_refine_diff_density_rms 0.070
_refine_ls_abs_structure_details 'Flack H D (1983), Acta Cryst. A39, 876-881'
_refine_ls_abs_structure_Flack 0.04(6)
_refine_ls_extinction_method none
_refine_ls_goodness_of_fit_ref 1.034
_refine_ls_hydrogen_treatment mixed
_refine_ls_matrix_type full
_refine_ls_number_parameters 475
_refine_ls_number_reflns 6410
_refine_ls_number_restraints 0
_refine_ls_restrained_S_all 1.034
_refine_ls_R_factor_all 0.0678
_refine_ls_R_factor_gt 0.0640
_refine_ls_shift/su_max 0.138
_refine_ls_shift/su_mean 0.005
_refine_ls_structure_factor_coef Fsqd
_refine_ls_weighting_details 'calc w=1/[\s^2^(Fo^2^)+(0.0323P)^2^+15.4365P] where P=(Fo^2^+2Fc^2^)/3'
_refine_ls_weighting_scheme calc
_refine_ls_wR_factor_gt 0.1314
_refine_ls_wR_factor_ref 0.1333
_reflns_number_gt 6094
_reflns_number_total 6410
_reflns_threshold_expression >2sigma(I)
_cod_data_source_file ja0291181si20030114_055415_3.cif
_cod_data_source_block pva0202
_cod_depositor_comments
;
The following automatic conversions were performed:

'_symmetry_cell_setting' tag value 'orthorrombic' was replaced with
'orthorhombic' value as specified in the replacement file
'/home/robertas/cod-tools/perl-scripts/inputs/replacement_values.lst'.

Automatic conversion script
Id: cif_fix_values 3143 2015-03-26 13:38:13Z robertas 
;
_cod_database_code 4113563

loop_
_symmetry_equiv_pos_as_xyz
'x, y, z'
'-x+1/2, -y, z+1/2'
'x+1/2, -y+1/2, -z'
'-x, y+1/2, -z+1/2'

loop_
_atom_site_label
_atom_site_type_symbol
_atom_site_fract_x
_atom_site_fract_y
_atom_site_fract_z
_atom_site_U_iso_or_equiv
_atom_site_adp_type
_atom_site_occupancy
_atom_site_symmetry_multiplicity
_atom_site_calc_flag
_atom_site_refinement_flags
Ru Ru 0.75180(5) 0.06748(3) 0.76167(3) 0.03875(16) Uani 1 1 d .
P1 P 0.91249(14) 0.11580(12) 0.74754(11) 0.0459(5) Uani 1 1 d .
P2 P 0.67761(15) 0.14348(11) 0.67506(10) 0.0388(5) Uani 1 1 d .
C1 C 0.7663(6) -0.0082(4) 0.6948(4) 0.051(2) Uani 1 1 d .
C2 C 0.7669(10) -0.0671(6) 0.6526(5) 0.076(3) Uani 1 1 d .
H2A H 0.825(8) -0.096(6) 0.639(5) 0.100 Uiso 1 1 d .
H2B H 0.708(8) -0.099(6) 0.643(6) 0.100 Uiso 1 1 d .
C3 C 0.6276(6) 0.0896(5) 0.8439(4) 0.048(2) Uani 1 1 d .
C4 C 0.6275(6) 0.0114(5) 0.8228(4) 0.045(2) Uani 1 1 d .
C5 C 0.7173(6) -0.0222(5) 0.8457(4) 0.049(2) Uani 1 1 d .
C6 C 0.7740(6) 0.0374(5) 0.8777(4) 0.051(2) Uani 1 1 d .
C7 C 0.7170(6) 0.1062(5) 0.8768(4) 0.052(2) Uani 1 1 d .
C8 C 0.5390(6) 0.1426(6) 0.8429(4) 0.062(3) Uani 1 1 d .
H8A H 0.4857 0.1178 0.8185 0.092 Uiso 1 1 calc R
H8B H 0.5558 0.1899 0.8192 0.092 Uiso 1 1 calc R
H8C H 0.5191 0.1539 0.8902 0.092 Uiso 1 1 calc R
C9 C 0.5415(7) -0.0333(6) 0.7954(5) 0.075(3) Uani 1 1 d .
H9A H 0.4895 0.0018 0.7830 0.113 Uiso 1 1 calc R
H9B H 0.5185 -0.0683 0.8310 0.113 Uiso 1 1 calc R
H9C H 0.5611 -0.0622 0.7546 0.113 Uiso 1 1 calc R
C10 C 0.7446(11) -0.1056(5) 0.8400(5) 0.082(3) Uani 1 1 d .
H10A H 0.8093 -0.1133 0.8591 0.124 Uiso 1 1 calc R
H10B H 0.7441 -0.1208 0.7915 0.124 Uiso 1 1 calc R
H10C H 0.6980 -0.1363 0.8657 0.124 Uiso 1 1 calc R
C11 C 0.8636(7) 0.0261(6) 0.9231(5) 0.071(3) Uani 1 1 d .
H11A H 0.8883 0.0756 0.9378 0.107 Uiso 1 1 calc R
H11B H 0.9135 -0.0006 0.8968 0.107 Uiso 1 1 calc R
H11C H 0.8461 -0.0039 0.9637 0.107 Uiso 1 1 calc R
C12 C 0.7371(9) 0.1798(5) 0.9176(4) 0.066(3) Uani 1 1 d .
H12A H 0.8041 0.1796 0.9340 0.099 Uiso 1 1 calc R
H12B H 0.6932 0.1827 0.9571 0.099 Uiso 1 1 calc R
H12C H 0.7268 0.2238 0.8877 0.099 Uiso 1 1 calc R
C13 C 0.9519(7) 0.1513(6) 0.6605(4) 0.060(3) Uani 1 1 d .
H13A H 0.9351 0.1122 0.6259 0.072 Uiso 1 1 calc R
H13B H 0.9136 0.1971 0.6496 0.072 Uiso 1 1 calc R
C14 C 1.0610(7) 0.1713(7) 0.6516(6) 0.089(4) Uani 1 1 d .
H14A H 1.0726 0.1884 0.6044 0.134 Uiso 1 1 calc R
H14B H 1.1002 0.1262 0.6610 0.134 Uiso 1 1 calc R
H14C H 1.0785 0.2117 0.6839 0.134 Uiso 1 1 calc R
C15 C 0.9528(8) 0.1938(6) 0.8064(6) 0.083(3) Uani 1 1 d .
H15A H 0.9379 0.1783 0.8542 0.100 Uiso 1 1 calc R
H15B H 1.0239 0.1980 0.8027 0.100 Uiso 1 1 calc R
C16 C 0.9121(11) 0.2691(7) 0.7956(6) 0.112(4) Uani 1 1 d .
H16A H 0.9379 0.3041 0.8302 0.168 Uiso 1 1 calc R
H16B H 0.8416 0.2667 0.7998 0.168 Uiso 1 1 calc R
H16C H 0.9294 0.2872 0.7495 0.168 Uiso 1 1 calc R
C17 C 1.0079(6) 0.0446(6) 0.7687(5) 0.071(3) Uani 1 1 d .
H17A H 1.0714 0.0703 0.7664 0.085 Uiso 1 1 calc R
H17B H 0.9983 0.0282 0.8170 0.085 Uiso 1 1 calc R
C18 C 1.0123(9) -0.0257(7) 0.7237(8) 0.121(5) Uani 1 1 d .
H18A H 1.0657 -0.0581 0.7389 0.181 Uiso 1 1 calc R
H18B H 1.0227 -0.0107 0.6757 0.181 Uiso 1 1 calc R
H18C H 0.9514 -0.0537 0.7275 0.181 Uiso 1 1 calc R
C19 C 0.5484(6) 0.1185(5) 0.6575(5) 0.053(2) Uani 1 1 d .
H19A H 0.5132 0.1184 0.7019 0.064 Uiso 1 1 calc R
H19B H 0.5200 0.1591 0.6287 0.064 Uiso 1 1 calc R
C20 C 0.5306(7) 0.0427(5) 0.6219(5) 0.073(3) Uani 1 1 d .
H20A H 0.4609 0.0349 0.6163 0.109 Uiso 1 1 calc R
H20B H 0.5575 0.0017 0.6500 0.109 Uiso 1 1 calc R
H20C H 0.5618 0.0428 0.5766 0.109 Uiso 1 1 calc R
C21 C 0.6756(8) 0.2472(5) 0.6973(5) 0.069(3) Uani 1 1 d .
H21A H 0.6637 0.2506 0.7475 0.083 Uiso 1 1 calc R
H21B H 0.7418 0.2666 0.6894 0.083 Uiso 1 1 calc R
C22 C 0.6091(13) 0.3014(7) 0.6642(7) 0.157(8) Uani 1 1 d .
H22A H 0.6195 0.3521 0.6835 0.236 Uiso 1 1 calc R
H22B H 0.5423 0.2857 0.6727 0.236 Uiso 1 1 calc R
H22C H 0.6213 0.3024 0.6145 0.236 Uiso 1 1 calc R
C23 C 0.7282(6) 0.1407(6) 0.5859(4) 0.060(2) Uani 1 1 d .
H23A H 0.7922 0.1657 0.5870 0.072 Uiso 1 1 calc R
H23B H 0.7395 0.0868 0.5739 0.072 Uiso 1 1 calc R
C24 C 0.6700(8) 0.1766(7) 0.5268(4) 0.085(4) Uani 1 1 d .
H24A H 0.7058 0.1711 0.4835 0.128 Uiso 1 1 calc R
H24B H 0.6598 0.2305 0.5364 0.128 Uiso 1 1 calc R
H24C H 0.6074 0.1511 0.5228 0.128 Uiso 1 1 calc R
C25 C 0.7451(8) 0.5814(5) 0.6083(4) 0.060(2) Uani 1 1 d .
C26 C 0.7257(5) 0.5398(5) 0.6702(5) 0.056(2) Uani 1 1 d .
H26 H 0.7223 0.4861 0.6682 0.067 Uiso 1 1 calc R
C27 C 0.7114(6) 0.5765(7) 0.7340(5) 0.075(3) Uani 1 1 d .
H27 H 0.6988 0.5476 0.7742 0.090 Uiso 1 1 calc R
C28 C 0.7159(7) 0.6549(8) 0.7378(6) 0.086(3) Uani 1 1 d .
H28 H 0.7071 0.6797 0.7808 0.103 Uiso 1 1 calc R
C29 C 0.7333(9) 0.6969(7) 0.6790(6) 0.087(3) Uani 1 1 d .
H29 H 0.7350 0.7506 0.6815 0.104 Uiso 1 1 calc R
C30 C 0.7484(10) 0.6610(5) 0.6165(5) 0.075(2) Uani 1 1 d .
H30 H 0.7615 0.6913 0.5772 0.090 Uiso 1 1 calc R
C31 C 0.8169(7) 0.5859(5) 0.4730(5) 0.058(2) Uani 1 1 d .
C32 C 0.9055(7) 0.6222(6) 0.4920(6) 0.070(3) Uani 1 1 d .
H32 H 0.9218 0.6262 0.5393 0.084 Uiso 1 1 calc R
C33 C 0.9697(8) 0.6522(6) 0.4420(8) 0.092(4) Uani 1 1 d .
H33 H 1.0296 0.6735 0.4560 0.110 Uiso 1 1 calc R
C34 C 0.9453(11) 0.6507(8) 0.3730(8) 0.109(6) Uani 1 1 d .
H34 H 0.9869 0.6722 0.3394 0.131 Uiso 1 1 calc R
C35 C 0.8603(12) 0.6179(6) 0.3541(6) 0.094(4) Uani 1 1 d .
H35 H 0.8439 0.6161 0.3067 0.112 Uiso 1 1 calc R
C36 C 0.7960(8) 0.5864(5) 0.4024(5) 0.067(3) Uani 1 1 d .
H36 H 0.7371 0.5649 0.3868 0.080 Uiso 1 1 calc R
C37 C 0.8015(6) 0.4519(5) 0.5303(4) 0.045(2) Uani 1 1 d .
C38 C 0.8699(6) 0.4264(6) 0.5801(5) 0.060(2) Uani 1 1 d .
H38 H 0.8832 0.4577 0.6187 0.072 Uiso 1 1 calc R
C39 C 0.9188(7) 0.3562(6) 0.5744(6) 0.073(3) Uani 1 1 d .
H39 H 0.9639 0.3423 0.6090 0.087 Uiso 1 1 calc R
C40 C 0.9034(8) 0.3085(6) 0.5214(6) 0.072(3) Uani 1 1 d .
H40 H 0.9362 0.2614 0.5190 0.086 Uiso 1 1 calc R
C41 C 0.8378(8) 0.3299(5) 0.4701(5) 0.068(3) Uani 1 1 d .
H41 H 0.8268 0.2978 0.4316 0.081 Uiso 1 1 calc R
C42 C 0.7879(7) 0.4000(5) 0.4759(5) 0.063(3) Uani 1 1 d .
H42 H 0.7426 0.4127 0.4410 0.076 Uiso 1 1 calc R
C43 C 0.6341(6) 0.5321(6) 0.5086(4) 0.057(2) Uani 1 1 d .
C44 C 0.5751(7) 0.4685(7) 0.5208(4) 0.070(3) Uani 1 1 d .
H44 H 0.6052 0.4236 0.5370 0.084 Uiso 1 1 calc R
C45 C 0.4748(8) 0.4671(9) 0.5104(5) 0.088(4) Uani 1 1 d .
H45 H 0.4394 0.4224 0.5206 0.106 Uiso 1 1 calc R
C46 C 0.4271(9) 0.5305(10) 0.4856(6) 0.101(5) Uani 1 1 d .
H46 H 0.3593 0.5295 0.4783 0.121 Uiso 1 1 calc R
C47 C 0.4798(9) 0.5949(9) 0.4717(5) 0.090(4) Uani 1 1 d .
H47 H 0.4481 0.6391 0.4554 0.109 Uiso 1 1 calc R
C48 C 0.5834(8) 0.5953(7) 0.4817(5) 0.072(3) Uani 1 1 d .
H48 H 0.6187 0.6395 0.4699 0.086 Uiso 1 1 calc R
B1 B 0.7530(10) 0.5374(5) 0.5307(4) 0.056(2) Uani 1 1 d .

loop_
_atom_site_aniso_label
_atom_site_aniso_U_11
_atom_site_aniso_U_22
_atom_site_aniso_U_33
_atom_site_aniso_U_23
_atom_site_aniso_U_13
_atom_site_aniso_U_12
Ru 0.0384(3) 0.0401(3) 0.0378(3) 0.0026(3) -0.0008(4) -0.0003(3)
P1 0.0363(10) 0.0536(12) 0.0476(13) 0.0051(11) -0.0017(10) -0.0025(9)
P2 0.0396(11) 0.0391(11) 0.0375(10) 0.0042(9) -0.0040(9) -0.0002(9)
C1 0.046(6) 0.051(5) 0.055(4) 0.003(4) 0.024(4) -0.002(4)
C2 0.094(9) 0.050(5) 0.083(6) -0.017(5) 0.025(7) -0.006(7)
C3 0.049(5) 0.061(6) 0.034(4) 0.009(4) 0.007(4) 0.001(4)
C4 0.053(5) 0.049(5) 0.032(4) 0.010(4) 0.004(4) -0.026(4)
C5 0.050(6) 0.059(5) 0.040(4) 0.016(4) 0.008(3) 0.003(4)
C6 0.052(6) 0.054(5) 0.046(4) 0.010(4) -0.004(4) -0.009(4)
C7 0.059(6) 0.064(5) 0.032(4) 0.006(4) -0.003(3) 0.000(4)
C8 0.052(6) 0.085(7) 0.048(5) -0.015(5) 0.004(4) 0.007(5)
C9 0.071(7) 0.092(8) 0.062(6) 0.001(5) 0.004(5) -0.029(6)
C10 0.114(8) 0.052(5) 0.082(6) 0.015(5) -0.015(9) 0.000(8)
C11 0.069(7) 0.090(7) 0.055(6) 0.015(5) -0.007(5) 0.008(6)
C12 0.077(7) 0.067(5) 0.053(5) -0.006(4) 0.006(6) -0.007(6)
C13 0.056(6) 0.078(7) 0.045(5) 0.011(5) 0.005(4) 0.005(5)
C14 0.046(6) 0.129(10) 0.094(8) 0.032(7) 0.009(5) -0.002(6)
C15 0.060(7) 0.077(8) 0.114(9) -0.002(7) 0.008(6) -0.020(6)
C16 0.154(13) 0.081(9) 0.102(9) -0.003(7) -0.009(9) -0.018(9)
C17 0.047(5) 0.090(7) 0.074(6) 0.037(6) 0.007(5) 0.020(5)
C18 0.084(8) 0.094(9) 0.184(15) -0.023(10) -0.017(9) 0.046(7)
C19 0.047(5) 0.056(6) 0.056(6) 0.021(5) -0.006(4) -0.011(4)
C20 0.064(6) 0.068(6) 0.087(7) 0.008(5) -0.019(5) -0.028(5)
C21 0.093(8) 0.052(5) 0.063(6) 0.008(5) -0.015(5) -0.007(5)
C22 0.25(2) 0.097(10) 0.121(12) -0.024(9) -0.070(13) 0.089(12)
C23 0.043(6) 0.083(6) 0.053(5) 0.006(4) 0.003(4) 0.003(5)
C24 0.102(8) 0.131(10) 0.024(4) 0.013(5) -0.011(5) -0.021(7)
C25 0.042(4) 0.085(6) 0.054(4) 0.004(4) 0.011(5) 0.011(6)
C26 0.028(5) 0.071(6) 0.068(6) -0.002(4) -0.003(4) -0.002(4)
C27 0.053(5) 0.123(9) 0.049(5) -0.004(7) -0.001(4) 0.001(6)
C28 0.059(6) 0.122(10) 0.076(7) -0.042(8) -0.004(5) -0.002(6)
C29 0.081(9) 0.087(7) 0.093(8) -0.023(7) -0.001(8) 0.007(7)
C30 0.083(7) 0.076(6) 0.067(6) -0.004(5) -0.014(8) 0.016(8)
C31 0.069(6) 0.045(5) 0.059(6) 0.014(4) 0.008(5) 0.018(5)
C32 0.055(6) 0.068(7) 0.088(7) 0.013(6) 0.009(6) -0.009(5)
C33 0.058(7) 0.056(7) 0.162(13) 0.039(8) 0.026(8) 0.008(5)
C34 0.113(12) 0.086(10) 0.127(12) 0.066(9) 0.067(10) 0.041(9)
C35 0.150(13) 0.058(7) 0.073(7) 0.021(6) 0.024(9) 0.053(8)
C36 0.092(7) 0.050(5) 0.058(6) 0.016(4) 0.020(5) 0.020(5)
C37 0.039(4) 0.051(5) 0.046(5) 0.003(4) 0.010(4) -0.011(4)
C38 0.048(5) 0.062(6) 0.069(6) -0.001(5) -0.009(4) -0.008(5)
C39 0.053(6) 0.074(7) 0.091(8) 0.019(6) -0.005(5) 0.011(5)
C40 0.075(7) 0.048(6) 0.093(8) 0.015(6) 0.019(6) 0.005(5)
C41 0.082(8) 0.049(6) 0.072(7) 0.002(5) 0.027(6) -0.003(5)
C42 0.072(7) 0.068(6) 0.049(5) -0.001(5) 0.005(4) -0.015(5)
C43 0.045(5) 0.090(7) 0.035(4) -0.010(4) 0.002(4) 0.014(5)
C44 0.047(6) 0.114(9) 0.049(5) 0.006(5) 0.005(4) -0.014(6)
C45 0.064(8) 0.155(12) 0.046(6) -0.017(7) 0.013(5) -0.020(8)
C46 0.064(8) 0.186(16) 0.052(7) -0.025(8) 0.004(6) -0.001(9)
C47 0.074(8) 0.140(12) 0.058(7) -0.022(7) -0.014(6) 0.047(8)
C48 0.064(7) 0.087(8) 0.065(6) -0.020(6) -0.001(5) 0.009(6)
B1 0.047(5) 0.069(6) 0.052(5) 0.003(4) 0.000(7) -0.012(7)

loop_
_atom_type_symbol
_atom_type_description
_atom_type_scat_dispersion_real
_atom_type_scat_dispersion_imag
_atom_type_scat_source
C C 0.0033 0.0016 'International Tables Vol C Tables 4.2.6.8 and 6.1.1.4'
H H 0.0000 0.0000 'International Tables Vol C Tables 4.2.6.8 and 6.1.1.4'
B B 0.0013 0.0007 'International Tables Vol C Tables 4.2.6.8 and 6.1.1.4'
P P 0.1023 0.0942 'International Tables Vol C Tables 4.2.6.8 and 6.1.1.4'
Ru Ru -1.2594 0.8363 'International Tables Vol C Tables 4.2.6.8 and 6.1.1.4'

loop_
_geom_angle_atom_site_label_1
_geom_angle_atom_site_label_2
_geom_angle_atom_site_label_3
_geom_angle
C1 Ru C4 97.5(3)
C1 Ru C5 91.3(3)
C4 Ru C5 36.4(3)
C1 Ru C6 119.5(3)
C4 Ru C6 60.4(3)
C5 Ru C6 36.3(3)
C1 Ru C3 131.3(3)
C4 Ru C3 35.7(3)
C5 Ru C3 59.4(3)
C6 Ru C3 59.0(3)
C1 Ru P2 87.6(3)
C4 Ru P2 106.4(2)
C5 Ru P2 142.2(2)
C6 Ru P2 149.9(2)
C3 Ru P2 94.0(2)
C1 Ru C7 151.0(3)
C4 Ru C7 59.5(3)
C5 Ru C7 59.7(3)
C6 Ru C7 35.7(3)
C3 Ru C7 34.7(3)
P2 Ru C7 114.4(2)
C1 Ru P1 94.3(3)
C4 Ru P1 154.3(2)
C5 Ru P1 120.9(2)
C6 Ru P1 93.9(2)
C3 Ru P1 133.6(2)
P2 Ru P1 96.85(7)
C7 Ru P1 101.1(2)
C17 P1 C15 98.6(5)
C17 P1 C13 102.5(4)
C15 P1 C13 102.5(5)
C17 P1 Ru 113.1(3)
C15 P1 Ru 117.9(3)
C13 P1 Ru 119.3(3)
C23 P2 C19 100.6(4)
C23 P2 C21 104.1(4)
C19 P2 C21 104.8(4)
C23 P2 Ru 118.5(3)
C19 P2 Ru 114.1(3)
C21 P2 Ru 113.1(3)
C2 C1 Ru 171.8(8)
C1 C2 H2A 125(7)
C1 C2 H2B 123(6)
H2A C2 H2B 109(8)
C7 C3 C4 109.1(8)
C7 C3 C8 124.9(8)
C4 C3 C8 125.2(8)
C7 C3 Ru 72.9(5)
C4 C3 Ru 69.7(4)
C8 C3 Ru 131.7(5)
C3 C4 C5 107.6(7)
C3 C4 C9 126.6(9)
C5 C4 C9 124.6(8)
C3 C4 Ru 74.6(4)
C5 C4 Ru 72.1(4)
C9 C4 Ru 128.6(6)
C4 C5 C6 107.5(7)
C4 C5 C10 125.9(9)
C6 C5 C10 126.6(9)
C4 C5 Ru 71.5(4)
C6 C5 Ru 72.4(4)
C10 C5 Ru 123.8(6)
C7 C6 C5 107.8(7)
C7 C6 C11 123.8(8)
C5 C6 C11 126.1(8)
C7 C6 Ru 74.1(4)
C5 C6 Ru 71.3(4)
C11 C6 Ru 133.7(6)
C3 C7 C6 107.9(8)
C3 C7 C12 124.0(8)
C6 C7 C12 126.7(8)
C3 C7 Ru 72.4(4)
C6 C7 Ru 70.2(5)
C12 C7 Ru 133.2(6)
C3 C8 H8A 109.5
C3 C8 H8B 109.5
H8A C8 H8B 109.5
C3 C8 H8C 109.5
H8A C8 H8C 109.5
H8B C8 H8C 109.5
C4 C9 H9A 109.5
C4 C9 H9B 109.5
H9A C9 H9B 109.5
C4 C9 H9C 109.5
H9A C9 H9C 109.5
H9B C9 H9C 109.5
C5 C10 H10A 109.5
C5 C10 H10B 109.5
H10A C10 H10B 109.5
C5 C10 H10C 109.5
H10A C10 H10C 109.5
H10B C10 H10C 109.5
C6 C11 H11A 109.5
C6 C11 H11B 109.5
H11A C11 H11B 109.5
C6 C11 H11C 109.5
H11A C11 H11C 109.5
H11B C11 H11C 109.5
C7 C12 H12A 109.5
C7 C12 H12B 109.5
H12A C12 H12B 109.5
C7 C12 H12C 109.5
H12A C12 H12C 109.5
H12B C12 H12C 109.5
C14 C13 P1 117.1(7)
C14 C13 H13A 108.0
P1 C13 H13A 108.0
C14 C13 H13B 108.0
P1 C13 H13B 108.0
H13A C13 H13B 107.3
C13 C14 H14A 109.5
C13 C14 H14B 109.5
H14A C14 H14B 109.5
C13 C14 H14C 109.5
H14A C14 H14C 109.5
H14B C14 H14C 109.5
C16 C15 P1 117.8(9)
C16 C15 H15A 107.9
P1 C15 H15A 107.9
C16 C15 H15B 107.9
P1 C15 H15B 107.9
H15A C15 H15B 107.2
C15 C16 H16A 109.5
C15 C16 H16B 109.5
H16A C16 H16B 109.5
C15 C16 H16C 109.5
H16A C16 H16C 109.5
H16B C16 H16C 109.5
C18 C17 P1 116.8(7)
C18 C17 H17A 108.1
P1 C17 H17A 108.1
C18 C17 H17B 108.1
P1 C17 H17B 108.1
H17A C17 H17B 107.3
C17 C18 H18A 109.5
C17 C18 H18B 109.5
H18A C18 H18B 109.5
C17 C18 H18C 109.5
H18A C18 H18C 109.5
H18B C18 H18C 109.5
C20 C19 P2 116.3(7)
C20 C19 H19A 108.2
P2 C19 H19A 108.2
C20 C19 H19B 108.2
P2 C19 H19B 108.2
H19A C19 H19B 107.4
C19 C20 H20A 109.5
C19 C20 H20B 109.5
H20A C20 H20B 109.5
C19 C20 H20C 109.5
H20A C20 H20C 109.5
H20B C20 H20C 109.5
C22 C21 P2 122.7(8)
C22 C21 H21A 106.7
P2 C21 H21A 106.7
C22 C21 H21B 106.7
P2 C21 H21B 106.7
H21A C21 H21B 106.6
C21 C22 H22A 109.5
C21 C22 H22B 109.5
H22A C22 H22B 109.5
C21 C22 H22C 109.5
H22A C22 H22C 109.5
H22B C22 H22C 109.5
C24 C23 P2 118.9(7)
C24 C23 H23A 107.6
P2 C23 H23A 107.6
C24 C23 H23B 107.6
P2 C23 H23B 107.6
H23A C23 H23B 107.0
C23 C24 H24A 109.5
C23 C24 H24B 109.5
H24A C24 H24B 109.5
C23 C24 H24C 109.5
H24A C24 H24C 109.5
H24B C24 H24C 109.5
C30 C25 C26 114.9(8)
C30 C25 B1 123.4(7)
C26 C25 B1 121.4(8)
C27 C26 C25 121.7(9)
C27 C26 H26 119.1
C25 C26 H26 119.1
C28 C27 C26 119.9(10)
C28 C27 H27 120.1
C26 C27 H27 120.0
C27 C28 C29 119.9(11)
C27 C28 H28 120.0
C29 C28 H28 120.0
C30 C29 C28 120.3(10)
C30 C29 H29 119.8
C28 C29 H29 119.8
C29 C30 C25 123.2(10)
C29 C30 H30 118.4
C25 C30 H30 118.4
C36 C31 C32 115.2(9)
C36 C31 B1 123.5(9)
C32 C31 B1 120.8(8)
C33 C32 C31 121.9(11)
C33 C32 H32 119.1
C31 C32 H32 119.1
C34 C33 C32 120.1(12)
C34 C33 H33 119.9
C32 C33 H33 119.9
C35 C34 C33 118.7(12)
C35 C34 H34 120.7
C33 C34 H34 120.6
C34 C35 C36 122.4(12)
C34 C35 H35 118.8
C36 C35 H35 118.8
C35 C36 C31 121.6(11)
C35 C36 H36 119.2
C31 C36 H36 119.2
C42 C37 C38 113.0(8)
C42 C37 B1 122.8(8)
C38 C37 B1 123.8(8)
C39 C38 C37 122.8(9)
C39 C38 H38 118.6
C37 C38 H38 118.6
C40 C39 C38 122.0(10)
C40 C39 H39 119.0
C38 C39 H39 119.0
C39 C40 C41 118.6(10)
C39 C40 H40 120.7
C41 C40 H40 120.7
C40 C41 C42 119.6(10)
C40 C41 H41 120.2
C42 C41 H41 120.2
C37 C42 C41 124.0(9)
C37 C42 H42 118.0
C41 C42 H42 118.0
C44 C43 C48 113.6(9)
C44 C43 B1 124.2(8)
C48 C43 B1 121.9(9)
C45 C44 C43 124.4(11)
C45 C44 H44 117.8
C43 C44 H44 117.8
C46 C45 C44 120.5(13)
C46 C45 H45 119.8
C44 C45 H45 119.8
C47 C46 C45 118.8(12)
C47 C46 H46 120.6
C45 C46 H46 120.6
C46 C47 C48 120.2(12)
C46 C47 H47 119.9
C48 C47 H47 119.9
C43 C48 C47 122.5(11)
C43 C48 H48 118.7
C47 C48 H48 118.7
C37 B1 C31 104.5(8)
C37 B1 C25 116.5(7)
C31 B1 C25 113.3(7)
C37 B1 C43 110.0(7)
C31 B1 C43 111.9(7)
C25 B1 C43 100.7(8)

loop_
_geom_bond_atom_site_label_1
_geom_bond_atom_site_label_2
_geom_bond_distance
Ru C1 1.835(8)
Ru C4 2.267(7)
Ru C5 2.274(7)
Ru C6 2.288(8)
Ru C3 2.331(8)
Ru P2 2.3352(19)
Ru C7 2.338(8)
Ru P1 2.350(2)
P1 C17 1.830(8)
P1 C15 1.836(11)
P1 C13 1.844(9)
P2 C23 1.831(8)
P2 C19 1.836(8)
P2 C21 1.843(9)
C1 C2 1.296(11)
C2 H2A 0.96(11)
C2 H2B 0.99(11)
C3 C7 1.394(11)
C3 C4 1.411(11)
C3 C8 1.512(11)
C4 C5 1.418(11)
C4 C9 1.493(11)
C5 C6 1.423(11)
C5 C10 1.492(11)
C6 C7 1.419(11)
C6 C11 1.503(11)
C7 C12 1.515(11)
C8 H8A 0.9600
C8 H8B 0.9600
C8 H8C 0.9600
C9 H9A 0.9600
C9 H9B 0.9600
C9 H9C 0.9600
C10 H10A 0.9600
C10 H10B 0.9600
C10 H10C 0.9600
C11 H11A 0.9600
C11 H11B 0.9600
C11 H11C 0.9600
C12 H12A 0.9600
C12 H12B 0.9600
C12 H12C 0.9600
C13 C14 1.529(12)
C13 H13A 0.9700
C13 H13B 0.9700
C14 H14A 0.9600
C14 H14B 0.9600
C14 H14C 0.9600
C15 C16 1.428(15)
C15 H15A 0.9700
C15 H15B 0.9700
C16 H16A 0.9600
C16 H16B 0.9600
C16 H16C 0.9600
C17 C18 1.489(14)
C17 H17A 0.9700
C17 H17B 0.9700
C18 H18A 0.9600
C18 H18B 0.9600
C18 H18C 0.9600
C19 C20 1.495(12)
C19 H19A 0.9700
C19 H19B 0.9700
C20 H20A 0.9600
C20 H20B 0.9600
C20 H20C 0.9600
C21 C22 1.445(14)
C21 H21A 0.9700
C21 H21B 0.9700
C22 H22A 0.9600
C22 H22B 0.9600
C22 H22C 0.9600
C23 C24 1.507(11)
C23 H23A 0.9700
C23 H23B 0.9700
C24 H24A 0.9600
C24 H24B 0.9600
C24 H24C 0.9600
C25 C30 1.384(11)
C25 C26 1.404(11)
C25 B1 1.665(12)
C26 C27 1.384(12)
C26 H26 0.9300
C27 C28 1.357(14)
C27 H27 0.9300
C28 C29 1.355(15)
C28 H28 0.9300
C29 C30 1.358(13)
C29 H29 0.9300
C30 H30 0.9300
C31 C36 1.372(12)
C31 C32 1.403(13)
C31 B1 1.631(13)
C32 C33 1.390(14)
C32 H32 0.9300
C33 C34 1.355(18)
C33 H33 0.9300
C34 C35 1.334(17)
C34 H34 0.9300
C35 C36 1.379(15)
C35 H35 0.9300
C36 H36 0.9300
C37 C42 1.383(11)
C37 C38 1.398(11)
C37 B1 1.617(13)
C38 C39 1.386(13)
C38 H38 0.9300
C39 C40 1.318(13)
C39 H39 0.9300
C40 C41 1.372(14)
C40 H40 0.9300
C41 C42 1.393(12)
C41 H41 0.9300
C42 H42 0.9300
C43 C44 1.379(13)
C43 C48 1.387(13)
C43 B1 1.669(15)
C44 C45 1.376(14)
C44 H44 0.9300
C45 C46 1.356(17)
C45 H45 0.9300
C46 C47 1.349(17)
C46 H46 0.9300
C47 C48 1.419(15)
C47 H47 0.9300
C48 H48 0.9300

loop_
_geom_torsion_atom_site_label_1
_geom_torsion_atom_site_label_2
_geom_torsion_atom_site_label_3
_geom_torsion_atom_site_label_4
_geom_torsion
C1 Ru P1 C17 -62.0(4)
C4 Ru P1 C17 55.2(6)
C5 Ru P1 C17 32.2(4)
C6 Ru P1 C17 58.1(4)
C3 Ru P1 C17 107.7(4)
P2 Ru P1 C17 -150.1(4)
C7 Ru P1 C17 93.4(4)
C1 Ru P1 C15 -176.1(5)
C4 Ru P1 C15 -58.9(7)
C5 Ru P1 C15 -81.9(5)
C6 Ru P1 C15 -56.0(5)
C3 Ru P1 C15 -6.4(5)
P2 Ru P1 C15 95.8(4)
C7 Ru P1 C15 -20.7(5)
C1 Ru P1 C13 58.6(5)
C4 Ru P1 C13 175.8(6)
C5 Ru P1 C13 152.8(5)
C6 Ru P1 C13 178.7(4)
C3 Ru P1 C13 -131.7(5)
P2 Ru P1 C13 -29.5(4)
C7 Ru P1 C13 -146.0(4)
C1 Ru P2 C23 -39.1(4)
C4 Ru P2 C23 -136.2(4)
C5 Ru P2 C23 -128.2(5)
C6 Ru P2 C23 165.1(5)
C3 Ru P2 C23 -170.3(4)
C7 Ru P2 C23 160.4(4)
P1 Ru P2 C23 54.9(4)
C1 Ru P2 C19 79.0(4)
C4 Ru P2 C19 -18.1(4)
C5 Ru P2 C19 -10.1(5)
C6 Ru P2 C19 -76.8(5)
C3 Ru P2 C19 -52.2(4)
C7 Ru P2 C19 -81.5(4)
P1 Ru P2 C19 173.0(3)
C1 Ru P2 C21 -161.3(5)
C4 Ru P2 C21 101.6(4)
C5 Ru P2 C21 109.6(5)
C6 Ru P2 C21 42.9(6)
C3 Ru P2 C21 67.4(4)
C7 Ru P2 C21 38.2(4)
P1 Ru P2 C21 -67.3(4)
C4 Ru C1 C2 -3(6)
C5 Ru C1 C2 33(6)
C6 Ru C1 C2 57(6)
C3 Ru C1 C2 -16(6)
P2 Ru C1 C2 -110(6)
C7 Ru C1 C2 31(7)
P1 Ru C1 C2 154(6)
C1 Ru C3 C7 141.0(5)
C4 Ru C3 C7 118.6(7)
C5 Ru C3 C7 79.8(5)
C6 Ru C3 C7 37.3(5)
P2 Ru C3 C7 -128.7(5)
P1 Ru C3 C7 -25.3(6)
C1 Ru C3 C4 22.4(7)
C5 Ru C3 C4 -38.7(5)
C6 Ru C3 C4 -81.3(5)
P2 Ru C3 C4 112.7(5)
C7 Ru C3 C4 -118.6(7)
P1 Ru C3 C4 -143.9(4)
C1 Ru C3 C8 -97.1(9)
C4 Ru C3 C8 -119.5(10)
C5 Ru C3 C8 -158.2(9)
C6 Ru C3 C8 159.2(9)
P2 Ru C3 C8 -6.8(8)
C7 Ru C3 C8 121.9(10)
P1 Ru C3 C8 96.6(8)
C7 C3 C4 C5 2.4(8)
C8 C3 C4 C5 -167.6(7)
Ru C3 C4 C5 65.0(5)
C7 C3 C4 C9 170.4(7)
C8 C3 C4 C9 0.3(12)
Ru C3 C4 C9 -127.0(8)
C7 C3 C4 Ru -62.6(5)
C8 C3 C4 Ru 127.4(7)
C1 Ru C4 C3 -163.2(5)
C5 Ru C4 C3 114.8(7)
C6 Ru C4 C3 77.0(5)
P2 Ru C4 C3 -73.5(5)
C7 Ru C4 C3 35.5(4)
P1 Ru C4 C3 80.3(7)
C1 Ru C4 C5 82.0(5)
C6 Ru C4 C5 -37.8(5)
C3 Ru C4 C5 -114.8(7)
P2 Ru C4 C5 171.7(4)
C7 Ru C4 C5 -79.2(5)
P1 Ru C4 C5 -34.5(8)
C1 Ru C4 C9 -38.3(9)
C5 Ru C4 C9 -120.3(11)
C6 Ru C4 C9 -158.1(10)
C3 Ru C4 C9 124.9(11)
P2 Ru C4 C9 51.4(9)
C7 Ru C4 C9 160.4(10)
P1 Ru C4 C9 -154.8(6)
C3 C4 C5 C6 -2.9(8)
C9 C4 C5 C6 -171.1(7)
Ru C4 C5 C6 63.9(5)
C3 C4 C5 C10 174.5(8)
C9 C4 C5 C10 6.2(13)
Ru C4 C5 C10 -118.8(8)
C3 C4 C5 Ru -66.7(5)
C9 C4 C5 Ru 125.0(8)
C1 Ru C5 C4 -100.8(5)
C6 Ru C5 C4 116.1(7)
C3 Ru C5 C4 38.0(4)
P2 Ru C5 C4 -13.0(7)
C7 Ru C5 C4 78.5(5)
P1 Ru C5 C4 163.4(4)
C1 Ru C5 C6 143.1(5)
C4 Ru C5 C6 -116.1(7)
C3 Ru C5 C6 -78.1(5)
P2 Ru C5 C6 -129.1(4)
C7 Ru C5 C6 -37.6(4)
P1 Ru C5 C6 47.3(5)
C1 Ru C5 C10 20.5(9)
C4 Ru C5 C10 121.3(11)
C6 Ru C5 C10 -122.6(10)
C3 Ru C5 C10 159.3(10)
P2 Ru C5 C10 108.3(8)
C7 Ru C5 C10 -160.2(9)
P1 Ru C5 C10 -75.3(9)
C4 C5 C6 C7 2.3(8)
C10 C5 C6 C7 -175.0(8)
Ru C5 C6 C7 65.6(5)
C4 C5 C6 C11 165.8(8)
C10 C5 C6 C11 -11.6(14)
Ru C5 C6 C11 -130.9(8)
C4 C5 C6 Ru -63.3(5)
C10 C5 C6 Ru 119.4(9)
C1 Ru C6 C7 -159.2(5)
C4 Ru C6 C7 -77.8(5)
C5 Ru C6 C7 -115.6(7)
C3 Ru C6 C7 -36.3(5)
P2 Ru C6 C7 -7.4(7)
P1 Ru C6 C7 103.6(4)
C1 Ru C6 C5 -43.6(6)
C4 Ru C6 C5 37.8(5)
C3 Ru C6 C5 79.4(5)
P2 Ru C6 C5 108.3(5)
C7 Ru C6 C5 115.6(7)
P1 Ru C6 C5 -140.8(4)
C1 Ru C6 C11 78.9(9)
C4 Ru C6 C11 160.3(10)
C5 Ru C6 C11 122.5(11)
C3 Ru C6 C11 -158.1(10)
P2 Ru C6 C11 -129.2(8)
C7 Ru C6 C11 -121.9(10)
P1 Ru C6 C11 -18.3(9)
C4 C3 C7 C6 -1.0(9)
C8 C3 C7 C6 169.0(7)
Ru C3 C7 C6 -61.6(5)
C4 C3 C7 C12 -168.7(7)
C8 C3 C7 C12 1.3(12)
Ru C3 C7 C12 130.7(8)
C4 C3 C7 Ru 60.6(5)
C8 C3 C7 Ru -129.4(8)
C5 C6 C7 C3 -0.8(9)
C11 C6 C7 C3 -164.7(8)
Ru C6 C7 C3 63.0(5)
C5 C6 C7 C12 166.5(8)
C11 C6 C7 C12 2.5(13)
Ru C6 C7 C12 -129.8(8)
C5 C6 C7 Ru -63.8(5)
C11 C6 C7 Ru 132.3(8)
C1 Ru C7 C3 -77.6(9)
C4 Ru C7 C3 -36.5(5)
C5 Ru C7 C3 -79.0(5)
C6 Ru C7 C3 -117.2(7)
P2 Ru C7 C3 58.8(5)
P1 Ru C7 C3 161.6(4)
C1 Ru C7 C6 39.6(9)
C4 Ru C7 C6 80.7(5)
C5 Ru C7 C6 38.2(4)
C3 Ru C7 C6 117.2(7)
P2 Ru C7 C6 176.0(4)
P1 Ru C7 C6 -81.2(4)
C1 Ru C7 C12 161.9(9)
C4 Ru C7 C12 -157.0(10)
C5 Ru C7 C12 160.6(10)
C6 Ru C7 C12 122.3(10)
C3 Ru C7 C12 -120.5(11)
P2 Ru C7 C12 -61.7(9)
P1 Ru C7 C12 41.1(9)
C17 P1 C13 C14 -45.8(9)
C15 P1 C13 C14 56.1(9)
Ru P1 C13 C14 -171.6(7)
C17 P1 C15 C16 165.7(9)
C13 P1 C15 C16 60.8(10)
Ru P1 C15 C16 -72.4(10)
C15 P1 C17 C18 -170.9(9)
C13 P1 C17 C18 -66.0(9)
Ru P1 C17 C18 63.7(9)
C23 P2 C19 C20 58.3(8)
C21 P2 C19 C20 166.1(7)
Ru P2 C19 C20 -69.7(7)
C23 P2 C21 C22 69.6(12)
C19 P2 C21 C22 -35.6(12)
Ru P2 C21 C22 -160.4(10)
C19 P2 C23 C24 43.2(8)
C21 P2 C23 C24 -65.2(8)
Ru P2 C23 C24 168.1(6)
C30 C25 C26 C27 -0.2(14)
B1 C25 C26 C27 -174.9(9)
C25 C26 C27 C28 0.1(13)
C26 C27 C28 C29 0.7(15)
C27 C28 C29 C30 -1.4(18)
C28 C29 C30 C25 1(2)
C26 C25 C30 C29 -0.5(19)
B1 C25 C30 C29 174.0(12)
C36 C31 C32 C33 -3.5(14)
B1 C31 C32 C33 168.6(9)
C31 C32 C33 C34 3.5(17)
C32 C33 C34 C35 -2.0(18)
C33 C34 C35 C36 0.9(18)
C34 C35 C36 C31 -1.1(16)
C32 C31 C36 C35 2.4(13)
B1 C31 C36 C35 -169.6(9)
C42 C37 C38 C39 0.3(12)
B1 C37 C38 C39 -172.6(8)
C37 C38 C39 C40 -0.4(15)
C38 C39 C40 C41 1.0(15)
C39 C40 C41 C42 -1.5(14)
C38 C37 C42 C41 -0.9(12)
B1 C37 C42 C41 172.0(8)
C40 C41 C42 C37 1.6(14)
C48 C43 C44 C45 -2.5(13)
B1 C43 C44 C45 171.9(8)
C43 C44 C45 C46 1.2(16)
C44 C45 C46 C47 -0.4(17)
C45 C46 C47 C48 1.2(17)
C44 C43 C48 C47 3.3(13)
B1 C43 C48 C47 -171.3(8)
C46 C47 C48 C43 -2.8(16)
C42 C37 B1 C31 -73.2(10)
C38 C37 B1 C31 99.0(9)
C42 C37 B1 C25 160.9(8)
C38 C37 B1 C25 -26.9(13)
C42 C37 B1 C43 47.1(10)
C38 C37 B1 C43 -140.7(8)
C36 C31 B1 C37 86.2(10)
C32 C31 B1 C37 -85.3(10)
C36 C31 B1 C25 -145.9(9)
C32 C31 B1 C25 42.6(13)
C36 C31 B1 C43 -32.8(11)
C32 C31 B1 C43 155.7(8)
C30 C25 B1 C37 150.3(11)
C26 C25 B1 C37 -35.5(14)
C30 C25 B1 C31 28.9(16)
C26 C25 B1 C31 -156.9(8)
C30 C25 B1 C43 -90.7(12)
C26 C25 B1 C43 83.4(10)
C44 C43 B1 C37 28.4(11)
C48 C43 B1 C37 -157.6(8)
C44 C43 B1 C31 144.1(8)
C48 C43 B1 C31 -41.9(11)
C44 C43 B1 C25 -95.2(9)
C48 C43 B1 C25 78.8(9)
